data_7015661
loop_
_publ_author_name
'Siemeling, Ulrich'
'Klemann, Thorsten'
'Bruhn, Clemens'
'Schulz, Ji\<r\'i'
'\<St\<epni\<cka, Petr'

_publ_section_title
;
 The coordination behaviour of ferrocene-based pyridylphosphine ligands
 towards Zn(II), Cd(II) and Hg(II).
;
_journal_issue 17
_journal_name_full 'Dalton transactions (Cambridge, England : 2003)'
_journal_page_first 4722
_journal_page_last 4740
_journal_paper_doi 10.1039/c0dt01810d
_journal_volume 40
_journal_year 2011
_chemical_formula_moiety 'C28 H24 Fe N P'
_chemical_formula_sum 'C28 H24 Fe N P'
_chemical_formula_weight 461.30
_chemical_name_systematic
;
?
;
_space_group_IT_number 2
_symmetry_cell_setting triclinic
_symmetry_Int_Tables_number 2
_symmetry_space_group_name_Hall '-P 1'
_symmetry_space_group_name_H-M 'P -1'
_atom_sites_solution_hydrogens geom
_atom_sites_solution_primary direct
_atom_sites_solution_secondary difmap
_audit_creation_method SHELXL-97
_cell_angle_alpha 67.813(9)
_cell_angle_beta 75.752(9)
_cell_angle_gamma 84.294(10)
_cell_formula_units_Z 2
_cell_length_a 8.4956(11)
_cell_length_b 10.9419(13)
_cell_length_c 13.4071(15)
_cell_measurement_reflns_used 14403
_cell_measurement_temperature 100(2)
_cell_measurement_theta_max 25.79
_cell_measurement_theta_min 1.69
_cell_volume 1118.5(2)
_computing_structure_refinement 'SHELXL-97 (Sheldrick, 1997)'
_computing_structure_solution 'SHELXS-97 (Sheldrick, 1990)'
_diffrn_ambient_temperature 100(2)
_diffrn_detector 'image plate (34 cm diameter)'
_diffrn_detector_area_resol_mean 6.67
_diffrn_detector_type STOE
_diffrn_measured_fraction_theta_full 0.987
_diffrn_measured_fraction_theta_max 0.987
_diffrn_measurement_details ' 218 frames, detector distance = 135 mm'
_diffrn_measurement_device '2-circle goniometer'
_diffrn_measurement_device_type 'STOE IPDS 2'
_diffrn_measurement_method 'rotation method'
_diffrn_radiation_collimation '0.5 mm diameter, multiple pinhole'
_diffrn_radiation_monochromator 'plane graphite'
_diffrn_radiation_polarisn_norm 0
_diffrn_radiation_type 'Mo K\a'
_diffrn_radiation_wavelength 0.71073
_diffrn_reflns_av_R_equivalents 0.0501
_diffrn_reflns_av_sigmaI/netI 0.0365
_diffrn_reflns_limit_h_max 10
_diffrn_reflns_limit_h_min -8
_diffrn_reflns_limit_k_max 13
_diffrn_reflns_limit_k_min -13
_diffrn_reflns_limit_l_max 15
_diffrn_reflns_limit_l_min -15
_diffrn_reflns_number 8622
_diffrn_reflns_theta_full 25.00
_diffrn_reflns_theta_max 25.00
_diffrn_reflns_theta_min 1.68
_diffrn_source 'sealed X-ray tube, 12 x 0.4 mm long-fine focus'
_diffrn_source_current 30
_diffrn_source_power 1.50
_diffrn_source_voltage 50
_diffrn_standards_decay_% none
_exptl_absorpt_coefficient_mu 0.761
_exptl_absorpt_correction_T_max 0.8761
_exptl_absorpt_correction_T_min 0.7248
_exptl_absorpt_correction_type integration
_exptl_absorpt_process_details 'X-red ver. 1.31 (Stoe & Cie. 2005)'
_exptl_crystal_colour yellow
_exptl_crystal_density_diffrn 1.370
_exptl_crystal_density_method 'not measured'
_exptl_crystal_description block
_exptl_crystal_F_000 480
_exptl_crystal_size_max 0.57
_exptl_crystal_size_mid 0.40
_exptl_crystal_size_min 0.15
_refine_diff_density_max 0.383
_refine_diff_density_min -0.445
_refine_diff_density_rms 0.055
_refine_ls_extinction_method none
_refine_ls_goodness_of_fit_ref 1.056
_refine_ls_hydrogen_treatment constr
_refine_ls_matrix_type full
_refine_ls_number_parameters 280
_refine_ls_number_reflns 3867
_refine_ls_number_restraints 0
_refine_ls_restrained_S_all 1.056
_refine_ls_R_factor_all 0.0336
_refine_ls_R_factor_gt 0.0323
_refine_ls_shift/su_max 0.001
_refine_ls_shift/su_mean 0.000
_refine_ls_structure_factor_coef Fsqd
_refine_ls_weighting_details 'calc w=1/[\s^2^(Fo^2^)+(0.0553P)^2^+0.3257P] where P=(Fo^2^+2Fc^2^)/3'
_refine_ls_weighting_scheme calc
_refine_ls_wR_factor_gt 0.0892
_refine_ls_wR_factor_ref 0.0900
_reflns_number_gt 3663
_reflns_number_total 3867
_reflns_threshold_expression >2sigma(I)
_cod_data_source_file c0dt01810d.txt
_cod_data_source_block i0697a
_cod_database_code 7015661

loop_
_symmetry_equiv_pos_as_xyz
'x, y, z'
'-x, -y, -z'

loop_
_atom_site_label
_atom_site_type_symbol
_atom_site_fract_x
_atom_site_fract_y
_atom_site_fract_z
_atom_site_U_iso_or_equiv
_atom_site_adp_type
_atom_site_occupancy
_atom_site_symmetry_multiplicity
_atom_site_calc_flag
_atom_site_refinement_flags
_atom_site_disorder_assembly
_atom_site_disorder_group
C1 C 0.1481(2) 0.29025(17) 0.26020(14) 0.0249(3) Uani 1 1 d . . .
C2 C 0.3077(2) 0.30982(17) 0.18792(13) 0.0258(4) Uani 1 1 d . . .
H2A H 0.3643 0.2500 0.1552 0.031 Uiso 1 1 calc R . .
C3 C 0.3663(2) 0.43498(17) 0.17389(14) 0.0293(4) Uani 1 1 d . . .
H3A H 0.4687 0.4722 0.1307 0.035 Uiso 1 1 calc R . .
C4 C 0.2440(2) 0.49412(17) 0.23624(15) 0.0304(4) Uani 1 1 d . . .
H4A H 0.2506 0.5777 0.2413 0.036 Uiso 1 1 calc R . .
C5 C 0.1098(2) 0.40523(17) 0.28974(15) 0.0281(4) Uani 1 1 d . . .
H5A H 0.0122 0.4196 0.3368 0.034 Uiso 1 1 calc R . .
C6 C 0.2781(2) 0.28880(17) 0.50288(14) 0.0263(4) Uani 1 1 d . . .
C7 C 0.2839(2) 0.16353(17) 0.49023(14) 0.0289(4) Uani 1 1 d . . .
H7A H 0.1996 0.1000 0.5222 0.035 Uiso 1 1 calc R . .
C8 C 0.4371(2) 0.15039(18) 0.42169(14) 0.0312(4) Uani 1 1 d . . .
H8A H 0.4722 0.0776 0.3993 0.037 Uiso 1 1 calc R . .
C9 C 0.5284(2) 0.26709(19) 0.39271(15) 0.0303(4) Uani 1 1 d . . .
H9A H 0.6353 0.2849 0.3479 0.036 Uiso 1 1 calc R . .
C10 C 0.4313(2) 0.35202(18) 0.44268(14) 0.0276(4) Uani 1 1 d . . .
H10A H 0.4625 0.4358 0.4371 0.033 Uiso 1 1 calc R . .
C11 C 0.1378(2) 0.34492(19) 0.56665(15) 0.0309(4) Uani 1 1 d . . .
H11A H 0.0370 0.2989 0.5770 0.037 Uiso 1 1 calc R . .
H11B H 0.1241 0.4395 0.5228 0.037 Uiso 1 1 calc R . .
C12 C 0.1611(2) 0.33153(17) 0.67921(14) 0.0263(4) Uani 1 1 d . . .
C13 C 0.0761(2) 0.23826(18) 0.77676(15) 0.0313(4) Uani 1 1 d . . .
H13A H 0.0035 0.1795 0.7741 0.038 Uiso 1 1 calc R . .
C14 C 0.0985(2) 0.23208(19) 0.87784(16) 0.0354(4) Uani 1 1 d . . .
H14A H 0.0414 0.1694 0.9451 0.042 Uiso 1 1 calc R . .
C15 C 0.2062(2) 0.31970(19) 0.87864(15) 0.0331(4) Uani 1 1 d . . .
H15A H 0.2244 0.3183 0.9462 0.040 Uiso 1 1 calc R . .
C16 C 0.2863(2) 0.40927(18) 0.77749(15) 0.0309(4) Uani 1 1 d . . .
H16A H 0.3595 0.4691 0.7780 0.037 Uiso 1 1 calc R . .
C17 C 0.1576(2) 0.02439(16) 0.27637(14) 0.0252(3) Uani 1 1 d . . .
C18 C 0.2144(2) -0.07547(18) 0.36175(16) 0.0325(4) Uani 1 1 d . . .
H18A H 0.1759 -0.0799 0.4358 0.039 Uiso 1 1 calc R . .
C19 C 0.3275(3) -0.1689(2) 0.33870(18) 0.0403(5) Uani 1 1 d . . .
H19A H 0.3663 -0.2360 0.3969 0.048 Uiso 1 1 calc R . .
C20 C 0.3829(2) -0.1633(2) 0.23052(19) 0.0394(5) Uani 1 1 d . . .
H20A H 0.4598 -0.2266 0.2149 0.047 Uiso 1 1 calc R . .
C22 C 0.2140(2) 0.02827(17) 0.16768(15) 0.0276(4) Uani 1 1 d . . .
H22A H 0.1756 0.0951 0.1091 0.033 Uiso 1 1 calc R . .
C23 C -0.1019(2) 0.19347(17) 0.20393(14) 0.0244(3) Uani 1 1 d . . .
C24 C -0.2040(2) 0.09742(18) 0.20706(15) 0.0291(4) Uani 1 1 d . . .
H24A H -0.2068 0.0113 0.2620 0.035 Uiso 1 1 calc R . .
C25 C -0.3010(2) 0.12721(19) 0.13050(16) 0.0319(4) Uani 1 1 d . . .
H25A H -0.3682 0.0612 0.1331 0.038 Uiso 1 1 calc R . .
C26 C -0.2992(2) 0.25393(19) 0.05013(15) 0.0316(4) Uani 1 1 d . . .
H26A H -0.3641 0.2741 -0.0026 0.038 Uiso 1 1 calc R . .
C27 C -0.2016(2) 0.35050(18) 0.04781(15) 0.0304(4) Uani 1 1 d . . .
H27A H -0.2017 0.4372 -0.0060 0.036 Uiso 1 1 calc R . .
C28 C -0.1038(2) 0.32097(17) 0.12385(14) 0.0269(4) Uani 1 1 d . . .
H28A H -0.0379 0.3878 0.1214 0.032 Uiso 1 1 calc R . .
N1 N 0.26636(18) 0.41627(15) 0.67916(12) 0.0293(3) Uani 1 1 d . . .
P1 P 0.01500(5) 0.14829(4) 0.31230(3) 0.02386(13) Uani 1 1 d . . .
Fe1 Fe 0.31494(3) 0.31497(2) 0.338882(18) 0.02337(11) Uani 1 1 d . . .
C21 C 0.3262(2) -0.06557(19) 0.14499(16) 0.0331(4) Uani 1 1 d . . .
H21A H 0.3637 -0.0626 0.0713 0.040 Uiso 1 1 calc R . .

loop_
_atom_site_aniso_label
_atom_site_aniso_U_11
_atom_site_aniso_U_22
_atom_site_aniso_U_33
_atom_site_aniso_U_23
_atom_site_aniso_U_13
_atom_site_aniso_U_12
C1 0.0274(8) 0.0261(8) 0.0246(8) -0.0098(7) -0.0116(7) 0.0007(7)
C2 0.0291(9) 0.0274(8) 0.0238(8) -0.0098(7) -0.0095(7) -0.0017(7)
C3 0.0354(10) 0.0276(9) 0.0249(8) -0.0042(7) -0.0134(7) -0.0055(7)
C4 0.0401(10) 0.0232(8) 0.0326(9) -0.0083(7) -0.0200(8) 0.0011(7)
C5 0.0302(9) 0.0279(9) 0.0321(9) -0.0129(7) -0.0165(7) 0.0050(7)
C6 0.0292(9) 0.0299(9) 0.0228(8) -0.0098(7) -0.0112(7) 0.0007(7)
C7 0.0364(10) 0.0263(8) 0.0242(8) -0.0056(7) -0.0124(7) -0.0016(7)
C8 0.0416(10) 0.0282(9) 0.0261(9) -0.0097(7) -0.0156(8) 0.0085(8)
C9 0.0261(9) 0.0404(10) 0.0261(8) -0.0118(8) -0.0116(7) 0.0049(7)
C10 0.0298(9) 0.0305(9) 0.0257(8) -0.0103(7) -0.0119(7) -0.0012(7)
C11 0.0274(9) 0.0384(10) 0.0317(9) -0.0167(8) -0.0094(7) 0.0013(7)
C12 0.0237(8) 0.0282(8) 0.0302(9) -0.0144(7) -0.0070(7) 0.0030(7)
C13 0.0297(9) 0.0292(9) 0.0363(10) -0.0146(8) -0.0047(8) -0.0031(7)
C14 0.0368(10) 0.0353(10) 0.0291(9) -0.0090(8) -0.0022(8) -0.0024(8)
C15 0.0368(10) 0.0382(10) 0.0287(9) -0.0164(8) -0.0099(8) 0.0033(8)
C16 0.0315(9) 0.0315(9) 0.0347(9) -0.0159(8) -0.0104(8) -0.0006(7)
C17 0.0258(8) 0.0234(8) 0.0297(9) -0.0109(7) -0.0094(7) -0.0021(6)
C18 0.0386(10) 0.0293(9) 0.0334(9) -0.0119(8) -0.0147(8) 0.0005(8)
C19 0.0460(12) 0.0312(10) 0.0506(12) -0.0153(9) -0.0266(10) 0.0099(9)
C20 0.0312(10) 0.0339(10) 0.0615(13) -0.0262(10) -0.0136(9) 0.0048(8)
C22 0.0286(9) 0.0275(8) 0.0292(9) -0.0115(7) -0.0084(7) -0.0025(7)
C23 0.0230(8) 0.0276(8) 0.0246(8) -0.0122(7) -0.0049(6) 0.0011(7)
C24 0.0289(9) 0.0285(9) 0.0306(9) -0.0103(7) -0.0081(7) -0.0011(7)
C25 0.0282(9) 0.0357(10) 0.0367(10) -0.0152(8) -0.0112(8) -0.0045(7)
C26 0.0284(9) 0.0396(10) 0.0312(9) -0.0146(8) -0.0130(7) 0.0024(7)
C27 0.0323(9) 0.0303(9) 0.0283(9) -0.0092(7) -0.0094(7) 0.0009(7)
C28 0.0252(8) 0.0285(9) 0.0285(8) -0.0116(7) -0.0067(7) -0.0008(7)
N1 0.0294(8) 0.0297(8) 0.0300(8) -0.0110(6) -0.0080(6) -0.0025(6)
P1 0.0254(2) 0.0250(2) 0.0229(2) -0.00968(18) -0.00694(17) -0.00038(17)
Fe1 0.02678(16) 0.02252(16) 0.02311(16) -0.00842(11) -0.00989(11) 0.00049(10)
C21 0.0304(9) 0.0354(10) 0.0388(10) -0.0215(8) -0.0028(8) -0.0046(8)

loop_
_atom_type_symbol
_atom_type_description
_atom_type_scat_dispersion_real
_atom_type_scat_dispersion_imag
_atom_type_scat_source
C C 0.0033 0.0016 'International Tables Vol C Tables 4.2.6.8 and 6.1.1.4'
H H 0.0000 0.0000 'International Tables Vol C Tables 4.2.6.8 and 6.1.1.4'
N N 0.0061 0.0033 'International Tables Vol C Tables 4.2.6.8 and 6.1.1.4'
P P 0.1023 0.0942 'International Tables Vol C Tables 4.2.6.8 and 6.1.1.4'
Fe Fe 0.3463 0.8444 'International Tables Vol C Tables 4.2.6.8 and 6.1.1.4'

loop_
_geom_angle_atom_site_label_1
_geom_angle_atom_site_label_2
_geom_angle_atom_site_label_3
_geom_angle
_geom_angle_site_symmetry_1
_geom_angle_site_symmetry_3
_geom_angle_publ_flag
C5 C1 C2 107.10(15) . . ?
C5 C1 P1 123.99(14) . . ?
C2 C1 P1 128.87(13) . . ?
C5 C1 Fe1 68.99(9) . . ?
C2 C1 Fe1 69.76(9) . . ?
P1 C1 Fe1 124.72(9) . . ?
C3 C2 C1 108.28(15) . . ?
C3 C2 Fe1 69.67(9) . . ?
C1 C2 Fe1 69.25(9) . . ?
C3 C2 H2A 125.9 . . ?
C1 C2 H2A 125.9 . . ?
Fe1 C2 H2A 126.8 . . ?
C4 C3 C2 108.17(16) . . ?
C4 C3 Fe1 69.54(10) . . ?
C2 C3 Fe1 69.65(10) . . ?
C4 C3 H3A 125.9 . . ?
C2 C3 H3A 125.9 . . ?
Fe1 C3 H3A 126.5 . . ?
C3 C4 C5 107.98(15) . . ?
C3 C4 Fe1 69.86(10) . . ?
C5 C4 Fe1 69.03(10) . . ?
C3 C4 H4A 126.0 . . ?
C5 C4 H4A 126.0 . . ?
Fe1 C4 H4A 126.7 . . ?
C4 C5 C1 108.47(16) . . ?
C4 C5 Fe1 70.10(10) . . ?
C1 C5 Fe1 69.84(10) . . ?
C4 C5 H5A 125.8 . . ?
C1 C5 H5A 125.8 . . ?
Fe1 C5 H5A 125.9 . . ?
C10 C6 C7 107.24(16) . . ?
C10 C6 C11 125.93(16) . . ?
C7 C6 C11 126.83(16) . . ?
C10 C6 Fe1 69.98(10) . . ?
C7 C6 Fe1 69.49(10) . . ?
C11 C6 Fe1 125.44(12) . . ?
C8 C7 C6 108.72(16) . . ?
C8 C7 Fe1 69.91(10) . . ?
C6 C7 Fe1 69.52(10) . . ?
C8 C7 H7A 125.6 . . ?
C6 C7 H7A 125.6 . . ?
Fe1 C7 H7A 126.5 . . ?
C7 C8 C9 107.50(16) . . ?
C7 C8 Fe1 69.53(10) . . ?
C9 C8 Fe1 69.77(10) . . ?
C7 C8 H8A 126.2 . . ?
C9 C8 H8A 126.2 . . ?
Fe1 C8 H8A 126.0 . . ?
C10 C9 C8 108.42(16) . . ?
C10 C9 Fe1 69.83(10) . . ?
C8 C9 Fe1 69.49(10) . . ?
C10 C9 H9A 125.8 . . ?
C8 C9 H9A 125.8 . . ?
Fe1 C9 H9A 126.5 . . ?
C9 C10 C6 108.10(16) . . ?
C9 C10 Fe1 69.68(10) . . ?
C6 C10 Fe1 69.20(10) . . ?
C9 C10 H10A 126.0 . . ?
C6 C10 H10A 126.0 . . ?
Fe1 C10 H10A 126.7 . . ?
C6 C11 C12 112.93(15) . . ?
C6 C11 H11A 109.0 . . ?
C12 C11 H11A 109.0 . . ?
C6 C11 H11B 109.0 . . ?
C12 C11 H11B 109.0 . . ?
H11A C11 H11B 107.8 . . ?
N1 C12 C13 122.22(16) . . ?
N1 C12 C11 116.19(16) . . ?
C13 C12 C11 121.58(16) . . ?
C14 C13 C12 119.46(17) . . ?
C14 C13 H13A 120.3 . . ?
C12 C13 H13A 120.3 . . ?
C13 C14 C15 118.74(17) . . ?
C13 C14 H14A 120.6 . . ?
C15 C14 H14A 120.6 . . ?
C16 C15 C14 118.00(17) . . ?
C16 C15 H15A 121.0 . . ?
C14 C15 H15A 121.0 . . ?
N1 C16 C15 123.99(17) . . ?
N1 C16 H16A 118.0 . . ?
C15 C16 H16A 118.0 . . ?
C18 C17 C22 119.00(16) . . ?
C18 C17 P1 117.99(13) . . ?
C22 C17 P1 122.99(13) . . ?
C17 C18 C19 120.43(18) . . ?
C17 C18 H18A 119.8 . . ?
C19 C18 H18A 119.8 . . ?
C20 C19 C18 119.90(18) . . ?
C20 C19 H19A 120.1 . . ?
C18 C19 H19A 120.1 . . ?
C19 C20 C21 120.32(17) . . ?
C19 C20 H20A 119.8 . . ?
C21 C20 H20A 119.8 . . ?
C21 C22 C17 120.44(17) . . ?
C21 C22 H22A 119.8 . . ?
C17 C22 H22A 119.8 . . ?
C28 C23 C24 118.30(16) . . ?
C28 C23 P1 123.44(13) . . ?
C24 C23 P1 118.08(13) . . ?
C25 C24 C23 120.87(17) . . ?
C25 C24 H24A 119.6 . . ?
C23 C24 H24A 119.6 . . ?
C24 C25 C26 120.07(17) . . ?
C24 C25 H25A 120.0 . . ?
C26 C25 H25A 120.0 . . ?
C27 C26 C25 119.58(17) . . ?
C27 C26 H26A 120.2 . . ?
C25 C26 H26A 120.2 . . ?
C26 C27 C28 120.55(17) . . ?
C26 C27 H27A 119.7 . . ?
C28 C27 H27A 119.7 . . ?
C27 C28 C23 120.61(16) . . ?
C27 C28 H28A 119.7 . . ?
C23 C28 H28A 119.7 . . ?
C16 N1 C12 117.60(16) . . ?
C1 P1 C23 101.20(8) . . ?
C1 P1 C17 100.81(8) . . ?
C23 P1 C17 100.83(8) . . ?
C5 Fe1 C7 117.09(8) . . ?
C5 Fe1 C6 106.17(7) . . ?
C7 Fe1 C6 40.99(7) . . ?
C5 Fe1 C1 41.17(7) . . ?
C7 Fe1 C1 107.43(7) . . ?
C6 Fe1 C1 127.11(7) . . ?
C5 Fe1 C4 40.87(7) . . ?
C7 Fe1 C4 150.61(8) . . ?
C6 Fe1 C4 116.51(7) . . ?
C1 Fe1 C4 69.05(7) . . ?
C5 Fe1 C8 151.18(8) . . ?
C7 Fe1 C8 40.57(8) . . ?
C6 Fe1 C8 68.94(7) . . ?
C1 Fe1 C8 117.93(7) . . ?
C4 Fe1 C8 167.21(8) . . ?
C5 Fe1 C2 68.77(7) . . ?
C7 Fe1 C2 128.94(7) . . ?
C6 Fe1 C2 166.44(7) . . ?
C1 Fe1 C2 40.99(7) . . ?
C4 Fe1 C2 68.50(7) . . ?
C8 Fe1 C2 109.04(7) . . ?
C5 Fe1 C9 165.89(7) . . ?
C7 Fe1 C9 68.16(7) . . ?
C6 Fe1 C9 68.57(7) . . ?
C1 Fe1 C9 152.30(7) . . ?
C4 Fe1 C9 128.51(8) . . ?
C8 Fe1 C9 40.74(8) . . ?
C2 Fe1 C9 119.27(7) . . ?
C5 Fe1 C3 68.63(8) . . ?
C7 Fe1 C3 167.47(7) . . ?
C6 Fe1 C3 150.70(7) . . ?
C1 Fe1 C3 68.92(7) . . ?
C4 Fe1 C3 40.61(8) . . ?
C8 Fe1 C3 129.52(8) . . ?
C2 Fe1 C3 40.67(7) . . ?
C9 Fe1 C3 109.13(7) . . ?
C5 Fe1 C10 127.20(7) . . ?
C7 Fe1 C10 68.39(7) . . ?
C6 Fe1 C10 40.83(7) . . ?
C1 Fe1 C10 165.58(7) . . ?
C4 Fe1 C10 107.39(7) . . ?
C8 Fe1 C10 68.55(7) . . ?
C2 Fe1 C10 152.10(7) . . ?
C9 Fe1 C10 40.49(7) . . ?
C3 Fe1 C10 118.10(7) . . ?
C20 C21 C22 119.91(18) . . ?
C20 C21 H21A 120.0 . . ?
C22 C21 H21A 120.0 . . ?

loop_
_geom_bond_atom_site_label_1
_geom_bond_atom_site_label_2
_geom_bond_distance
_geom_bond_site_symmetry_2
_geom_bond_publ_flag
C1 C5 1.441(2) . ?
C1 C2 1.441(2) . ?
C1 P1 1.8220(18) . ?
C1 Fe1 2.0551(17) . ?
C2 C3 1.433(2) . ?
C2 Fe1 2.0620(17) . ?
C2 H2A 0.9500 . ?
C3 C4 1.430(3) . ?
C3 Fe1 2.0622(17) . ?
C3 H3A 0.9500 . ?
C4 C5 1.432(3) . ?
C4 Fe1 2.0580(17) . ?
C4 H4A 0.9500 . ?
C5 Fe1 2.0437(18) . ?
C5 H5A 0.9500 . ?
C6 C10 1.436(3) . ?
C6 C7 1.438(2) . ?
C6 C11 1.510(2) . ?
C6 Fe1 2.0538(17) . ?
C7 C8 1.426(3) . ?
C7 Fe1 2.0535(17) . ?
C7 H7A 0.9500 . ?
C8 C9 1.434(3) . ?
C8 Fe1 2.0585(18) . ?
C8 H8A 0.9500 . ?
C9 C10 1.428(3) . ?
C9 Fe1 2.0622(18) . ?
C9 H9A 0.9500 . ?
C10 Fe1 2.0642(17) . ?
C10 H10A 0.9500 . ?
C11 C12 1.521(2) . ?
C11 H11A 0.9900 . ?
C11 H11B 0.9900 . ?
C12 N1 1.350(2) . ?
C12 C13 1.396(3) . ?
C13 C14 1.390(3) . ?
C13 H13A 0.9500 . ?
C14 C15 1.394(3) . ?
C14 H14A 0.9500 . ?
C15 C16 1.392(3) . ?
C15 H15A 0.9500 . ?
C16 N1 1.343(2) . ?
C16 H16A 0.9500 . ?
C17 C18 1.400(3) . ?
C17 C22 1.403(2) . ?
C17 P1 1.8487(18) . ?
C18 C19 1.400(3) . ?
C18 H18A 0.9500 . ?
C19 C20 1.390(3) . ?
C19 H19A 0.9500 . ?
C20 C21 1.390(3) . ?
C20 H20A 0.9500 . ?
C22 C21 1.398(3) . ?
C22 H22A 0.9500 . ?
C23 C28 1.404(2) . ?
C23 C24 1.410(2) . ?
C23 P1 1.8471(18) . ?
C24 C25 1.396(3) . ?
C24 H24A 0.9500 . ?
C25 C26 1.397(3) . ?
C25 H25A 0.9500 . ?
C26 C27 1.393(3) . ?
C26 H26A 0.9500 . ?
C27 C28 1.396(3) . ?
C27 H27A 0.9500 . ?
C28 H28A 0.9500 . ?
C21 H21A 0.9500 . ?
